data_7153031
loop_
_publ_author_name
'Asta, Chim\`ene'
'Schmidt, Dietmar'
'Conrad, J\"urgen'
'Frey, Wolfgang'
'Beifuss, Uwe'

_publ_section_title
;
 Combination of enzyme- and Lewis acid-catalyzed reactions: a new method
 for the synthesis of 6,7-dihydrobenzofuran-4(5H)-ones starting from
 2,5-dimethylfuran and 1,3-cyclohexanediones.
;
_journal_issue 34
_journal_name_full 'Organic &amp; biomolecular chemistry'
_journal_page_first 5692
_journal_page_last 5701
_journal_paper_doi 10.1039/c3ob40926k
_journal_volume 11
_journal_year 2013
_chemical_formula_moiety 'C14 H18 O3'
_chemical_formula_sum 'C14 H18 O3'
_chemical_formula_weight 234.28
_chemical_name_systematic 'compound 5d'
_space_group_IT_number 29
_symmetry_cell_setting orthorhombic
_symmetry_space_group_name_Hall 'P 2c -2ac'
_symmetry_space_group_name_H-M 'P c a 21'
_atom_sites_solution_hydrogens geom
_atom_sites_solution_primary direct
_atom_sites_solution_secondary difmap
_audit_creation_method SHELXL-97
_cell_angle_alpha 90.00
_cell_angle_beta 90.00
_cell_angle_gamma 90.00
_cell_formula_units_Z 8
_cell_length_a 22.603(4)
_cell_length_b 11.0296(19)
_cell_length_c 10.1777(17)
_cell_measurement_reflns_used 2839
_cell_measurement_temperature 100(2)
_cell_measurement_theta_max 25.08
_cell_measurement_theta_min 1.80
_cell_volume 2537.3(8)
_computing_cell_refinement 'Bruker APEXII Software Suite, 2008'
_computing_data_collection 'Bruker APEXII Software Suite, 2008'
_computing_data_reduction 'Bruker APEXII Software Suite, 2008'
_computing_molecular_graphics 'SHELXTL-plus, XP (Sheldrick, 1991)'
_computing_structure_refinement 'SHELXL-97 (Sheldrick, 1997)'
_computing_structure_solution 'SHELXS-97 (Sheldrick, 1990)'
_diffrn_ambient_temperature 100(2)
_diffrn_measured_fraction_theta_full 0.998
_diffrn_measured_fraction_theta_max 0.998
_diffrn_measurement_device_type 'Bruker Kappa APEXII Duo'
_diffrn_measurement_method 'Omega + Phi Scans'
_diffrn_radiation_monochromator Triumph
_diffrn_radiation_source 'fine-focus sealed tube'
_diffrn_radiation_type MoK\a
_diffrn_radiation_wavelength 0.71073
_diffrn_reflns_av_R_equivalents 0.0744
_diffrn_reflns_av_sigmaI/netI 0.0961
_diffrn_reflns_limit_h_max 26
_diffrn_reflns_limit_h_min -25
_diffrn_reflns_limit_k_max 13
_diffrn_reflns_limit_k_min -10
_diffrn_reflns_limit_l_max 12
_diffrn_reflns_limit_l_min -12
_diffrn_reflns_number 14805
_diffrn_reflns_theta_full 25.08
_diffrn_reflns_theta_max 25.08
_diffrn_reflns_theta_min 1.80
_diffrn_standards_decay_% 0
_diffrn_standards_interval_count 0
_diffrn_standards_number 0
_exptl_absorpt_coefficient_mu 0.085
_exptl_absorpt_correction_T_max 0.7457
_exptl_absorpt_correction_T_min 0.6928
_exptl_absorpt_correction_type multi-scan
_exptl_absorpt_process_details 'Blessing, 1995'
_exptl_crystal_colour colourless
_exptl_crystal_density_diffrn 1.227
_exptl_crystal_density_method 'not measured'
_exptl_crystal_description irregular
_exptl_crystal_F_000 1008
_exptl_crystal_size_max 0.22
_exptl_crystal_size_mid 0.18
_exptl_crystal_size_min 0.12
_refine_diff_density_max 0.471
_refine_diff_density_min -0.254
_refine_diff_density_rms 0.058
_refine_ls_abs_structure_details 'Flack H D (1983), Acta Cryst. A39, 876-881'
_refine_ls_abs_structure_Flack -0.1(19)
_refine_ls_extinction_method none
_refine_ls_goodness_of_fit_ref 1.048
_refine_ls_hydrogen_treatment constr
_refine_ls_matrix_type full
_refine_ls_number_parameters 344
_refine_ls_number_reflns 4435
_refine_ls_number_restraints 55
_refine_ls_restrained_S_all 1.045
_refine_ls_R_factor_all 0.1193
_refine_ls_R_factor_gt 0.0606
_refine_ls_shift/su_max 0.000
_refine_ls_shift/su_mean 0.000
_refine_ls_structure_factor_coef Fsqd
_refine_ls_weighting_details 'calc w=1/[\s^2^(Fo^2^)+(0.0539P)^2^+0.0000P] where P=(Fo^2^+2Fc^2^)/3'
_refine_ls_weighting_scheme calc
_refine_ls_wR_factor_gt 0.1159
_refine_ls_wR_factor_ref 0.1283
_reflns_number_gt 2839
_reflns_number_total 4435
_reflns_threshold_expression >2sigma(I)
_cod_data_source_file c3ob40926k.txt
_cod_data_source_block bei04a
_cod_database_code 7153031

loop_
_symmetry_equiv_pos_as_xyz
'x, y, z'
'-x, -y, z+1/2'
'x+1/2, -y, z'
'-x+1/2, y, z+1/2'

loop_
_atom_site_label
_atom_site_type_symbol
_atom_site_fract_x
_atom_site_fract_y
_atom_site_fract_z
_atom_site_U_iso_or_equiv
_atom_site_adp_type
_atom_site_occupancy
_atom_site_symmetry_multiplicity
_atom_site_calc_flag
_atom_site_refinement_flags
_atom_site_disorder_assembly
_atom_site_disorder_group
O1A O -0.08573(14) 0.5367(3) -0.2947(3) 0.0293(8) Uani 1 1 d . A .
C1A C -0.0375(2) 0.5532(4) -0.2447(4) 0.0281(11) Uani 1 1 d . . .
O2A O 0.03255(10) 0.7489(2) -0.0101(2) 0.0199(6) Uani 1 1 d . A .
O3A O -0.00810(17) 1.0279(3) -0.0862(3) 0.0289(8) Uani 1 1 d . . .
C3A C 0.0705(2) 0.4835(4) -0.2182(5) 0.0230(13) Uani 1 1 d . . .
C2A C 0.0167(4) 0.5015(7) -0.3089(10) 0.020(3) Uani 0.58 1 d PU A 1
H2A1 H 0.0285 0.5560 -0.3817 0.024 Uiso 0.58 1 calc PR A 1
H2A2 H 0.0063 0.4222 -0.3479 0.024 Uiso 0.58 1 calc PR A 1
C12A C 0.0468(4) 0.3818(7) -0.1123(8) 0.029(2) Uani 0.58 1 d PU A 1
H12X H 0.0125 0.4140 -0.0649 0.044 Uiso 0.58 1 calc PR A 1
H12Y H 0.0784 0.3629 -0.0497 0.044 Uiso 0.58 1 calc PR A 1
H12Z H 0.0353 0.3079 -0.1594 0.044 Uiso 0.58 1 calc PR A 1
C13A C 0.1216(4) 0.4277(8) -0.2861(8) 0.034(2) Uani 0.58 1 d PU A 1
H13X H 0.1086 0.3544 -0.3322 0.051 Uiso 0.58 1 calc PR A 1
H13Y H 0.1520 0.4064 -0.2214 0.051 Uiso 0.58 1 calc PR A 1
H13Z H 0.1380 0.4854 -0.3496 0.051 Uiso 0.58 1 calc PR A 1
C2C C 0.0097(4) 0.4418(9) -0.2374(10) 0.021(2) Uani 0.42 1 d PU A 2
H2C1 H -0.0013 0.3874 -0.1640 0.025 Uiso 0.42 1 calc PR A 2
H2C2 H 0.0075 0.3943 -0.3198 0.025 Uiso 0.42 1 calc PR A 2
C12C C 0.0921(4) 0.5532(9) -0.3548(9) 0.029(2) Uani 0.42 1 d PU A 2
H12D H 0.0875 0.4982 -0.4298 0.044 Uiso 0.42 1 calc PR A 2
H12E H 0.1338 0.5767 -0.3466 0.044 Uiso 0.42 1 calc PR A 2
H12F H 0.0679 0.6257 -0.3687 0.044 Uiso 0.42 1 calc PR A 2
C13C C 0.1140(5) 0.3741(10) -0.2142(10) 0.029(3) Uani 0.42 1 d PU A 2
H13D H 0.1069 0.3266 -0.1344 0.043 Uiso 0.42 1 calc PR A 2
H13E H 0.1548 0.4040 -0.2143 0.043 Uiso 0.42 1 calc PR A 2
H13F H 0.1076 0.3228 -0.2916 0.043 Uiso 0.42 1 calc PR A 2
C4A C 0.08379(19) 0.5854(4) -0.1287(5) 0.0360(12) Uani 1 1 d . A .
H4A1 H 0.1009 0.5533 -0.0462 0.043 Uiso 1 1 calc R . .
H4A2 H 0.1137 0.6388 -0.1701 0.043 Uiso 1 1 calc R . .
C5A C 0.03095(19) 0.6565(4) -0.0981(4) 0.0205(11) Uani 1 1 d . . .
C6A C -0.02491(17) 0.6443(4) -0.1462(4) 0.0194(10) Uani 1 1 d . A .
C7A C -0.06141(17) 0.7326(3) -0.0825(4) 0.0187(9) Uani 1 1 d . . .
C8A C -0.02556(17) 0.7935(3) -0.0005(4) 0.0179(9) Uani 1 1 d . A .
C9A C -0.0330(2) 0.8968(4) 0.0915(4) 0.0209(12) Uani 1 1 d . . .
H9A1 H -0.0062 0.8848 0.1674 0.025 Uiso 1 1 calc R A .
H9A2 H -0.0741 0.8963 0.1252 0.025 Uiso 1 1 calc R . .
C10A C -0.0205(2) 1.0194(4) 0.0315(6) 0.0200(13) Uani 1 1 d U A .
C11A C -0.0231(2) 1.1247(4) 0.1204(4) 0.0249(12) Uani 1 1 d . . .
H11A H -0.0075 1.1964 0.0753 0.037 Uiso 1 1 calc R A .
H11B H 0.0007 1.1083 0.1989 0.037 Uiso 1 1 calc R . .
H11C H -0.0642 1.1394 0.1463 0.037 Uiso 1 1 calc R . .
C14A C -0.1261(2) 0.7538(4) -0.1019(5) 0.0266(11) Uani 1 1 d . A .
H14A H -0.1408 0.8080 -0.0329 0.040 Uiso 1 1 calc R . .
H14B H -0.1472 0.6763 -0.0973 0.040 Uiso 1 1 calc R . .
H14C H -0.1327 0.7910 -0.1880 0.040 Uiso 1 1 calc R . .
O1B O 0.15988(14) 0.9653(3) 0.5491(3) 0.0282(8) Uani 1 1 d . . .
C1B C 0.20952(19) 0.9427(4) 0.5058(4) 0.0222(10) Uani 1 1 d . . .
O2B O 0.27954(11) 0.7558(2) 0.2601(3) 0.0211(7) Uani 1 1 d . . .
C2B C 0.2640(2) 1.0021(3) 0.5637(5) 0.0191(15) Uani 1 1 d . . .
H2B1 H 0.2789 0.9504 0.6359 0.023 Uiso 1 1 calc R . .
H2B2 H 0.2522 1.0808 0.6025 0.023 Uiso 1 1 calc R . .
O3B O 0.23738(16) 0.4840(3) 0.3337(4) 0.0302(10) Uani 1 1 d . . .
C3B C 0.3150(2) 1.0247(4) 0.4668(5) 0.0233(12) Uani 1 1 d . . .
C4B C 0.33165(19) 0.9063(4) 0.3978(4) 0.0246(10) Uani 1 1 d . . .
H4B1 H 0.3564 0.9241 0.3198 0.030 Uiso 1 1 calc R . .
H4B2 H 0.3549 0.8545 0.4582 0.030 Uiso 1 1 calc R . .
C5B C 0.27765(18) 0.8425(4) 0.3573(4) 0.0200(11) Uani 1 1 d . . .
C6B C 0.22149(18) 0.8561(4) 0.4019(4) 0.0198(10) Uani 1 1 d . . .
C7B C 0.18429(17) 0.7730(4) 0.3283(4) 0.0215(10) Uani 1 1 d . . .
C8B C 0.22137(19) 0.7142(4) 0.2453(4) 0.0231(10) Uani 1 1 d . . .
C9B C 0.21384(19) 0.6126(4) 0.1547(4) 0.0203(12) Uani 1 1 d . . .
H9B1 H 0.2406 0.6236 0.0787 0.024 Uiso 1 1 calc R . .
H9B2 H 0.1727 0.6123 0.1214 0.024 Uiso 1 1 calc R . .
C10B C 0.2269(2) 0.4916(3) 0.2194(6) 0.0152(13) Uani 1 1 d U . .
C11B C 0.2225(2) 0.3835(4) 0.1322(5) 0.0223(12) Uani 1 1 d U . .
H11D H 0.2360 0.3114 0.1800 0.033 Uiso 1 1 calc R . .
H11E H 0.2475 0.3957 0.0545 0.033 Uiso 1 1 calc R . .
H11F H 0.1814 0.3723 0.1047 0.033 Uiso 1 1 calc R . .
C12B C 0.2952(2) 1.1217(4) 0.3660(4) 0.0295(13) Uani 1 1 d . . .
H12A H 0.2906 1.2000 0.4105 0.044 Uiso 1 1 calc R . .
H12B H 0.2573 1.0977 0.3271 0.044 Uiso 1 1 calc R . .
H12C H 0.3251 1.1289 0.2967 0.044 Uiso 1 1 calc R . .
C13B C 0.3686(2) 1.0727(4) 0.5408(5) 0.0352(12) Uani 1 1 d . . .
H13A H 0.3591 1.1519 0.5790 0.053 Uiso 1 1 calc R . .
H13B H 0.4019 1.0811 0.4801 0.053 Uiso 1 1 calc R . .
H13C H 0.3791 1.0159 0.6111 0.053 Uiso 1 1 calc R . .
C14B C 0.1192(2) 0.7557(5) 0.3445(5) 0.0383(15) Uani 1 1 d . . .
H14D H 0.1052 0.6951 0.2813 0.057 Uiso 1 1 calc R . .
H14E H 0.0988 0.8328 0.3288 0.057 Uiso 1 1 calc R . .
H14F H 0.1108 0.7278 0.4340 0.057 Uiso 1 1 calc R . .

loop_
_atom_site_aniso_label
_atom_site_aniso_U_11
_atom_site_aniso_U_22
_atom_site_aniso_U_33
_atom_site_aniso_U_23
_atom_site_aniso_U_13
_atom_site_aniso_U_12
O1A 0.019(2) 0.043(2) 0.0264(17) -0.012(2) -0.0062(16) -0.0036(18)
C1A 0.026(3) 0.031(3) 0.028(2) -0.013(2) 0.002(2) 0.003(2)
O2A 0.0216(16) 0.0178(14) 0.0202(14) -0.0032(13) -0.0021(13) -0.0032(14)
O3A 0.035(2) 0.0309(18) 0.021(2) 0.0052(17) 0.0060(17) -0.0023(17)
C3A 0.026(3) 0.024(3) 0.019(3) -0.006(2) -0.011(2) 0.007(2)
C2A 0.016(5) 0.019(5) 0.024(5) -0.003(3) -0.002(4) -0.005(3)
C12A 0.037(4) 0.020(4) 0.030(4) 0.000(3) -0.014(4) 0.015(4)
C13A 0.028(4) 0.034(5) 0.039(4) -0.016(4) 0.005(4) 0.004(4)
C2C 0.028(5) 0.012(4) 0.022(4) -0.004(4) 0.001(4) -0.001(4)
C12C 0.028(5) 0.028(5) 0.032(4) 0.002(4) 0.006(4) 0.000(4)
C13C 0.025(5) 0.030(5) 0.031(5) 0.001(4) 0.000(4) 0.002(4)
C4A 0.020(3) 0.040(3) 0.048(3) -0.018(2) 0.002(2) 0.000(2)
C5A 0.021(3) 0.022(3) 0.019(2) -0.006(2) -0.003(2) -0.006(2)
C6A 0.019(2) 0.021(2) 0.018(2) -0.0018(19) 0.0015(19) -0.002(2)
C7A 0.022(2) 0.013(2) 0.021(2) 0.0027(19) -0.0049(18) -0.003(2)
C8A 0.017(2) 0.015(2) 0.022(2) 0.004(2) -0.0001(19) 0.0009(19)
C9A 0.019(3) 0.021(3) 0.022(2) -0.009(2) 0.001(2) 0.000(2)
C10A 0.008(2) 0.028(3) 0.024(3) 0.003(2) -0.006(2) 0.002(2)
C11A 0.029(3) 0.016(3) 0.029(3) 0.002(2) 0.003(2) 0.001(2)
C14A 0.023(2) 0.019(2) 0.038(3) -0.004(2) -0.003(2) 0.0058(19)
O1B 0.0213(19) 0.0343(17) 0.0291(17) -0.0041(19) 0.0039(16) 0.0004(18)
C1B 0.020(3) 0.023(3) 0.023(2) 0.001(2) 0.004(2) 0.004(2)
O2B 0.0224(17) 0.0157(15) 0.0252(15) -0.0072(13) 0.0011(12) -0.0003(13)
C2B 0.027(3) 0.018(3) 0.013(3) -0.0024(17) 0.002(3) 0.0066(19)
O3B 0.030(2) 0.042(2) 0.019(2) 0.0005(15) -0.0053(16) 0.0027(16)
C3B 0.014(3) 0.029(2) 0.027(3) -0.012(3) 0.000(2) -0.001(2)
C4B 0.021(3) 0.024(3) 0.029(2) -0.007(2) 0.001(2) 0.003(2)
C5B 0.025(3) 0.016(2) 0.020(2) -0.002(2) 0.000(2) 0.005(2)
C6B 0.017(2) 0.017(2) 0.025(2) 0.001(2) 0.0001(19) 0.001(2)
C7B 0.020(2) 0.022(2) 0.023(2) -0.001(2) 0.002(2) -0.004(2)
C8B 0.021(2) 0.021(3) 0.028(2) -0.002(2) -0.0023(19) -0.002(2)
C9B 0.030(3) 0.010(3) 0.020(2) 0.000(2) -0.005(2) 0.005(2)
C10B 0.013(3) 0.013(3) 0.019(3) -0.0027(17) 0.000(2) 0.0027(17)
C11B 0.026(3) 0.014(2) 0.027(2) -0.002(2) -0.001(2) 0.001(2)
C12B 0.042(3) 0.028(3) 0.019(2) -0.006(2) 0.000(2) -0.010(3)
C13B 0.025(3) 0.035(3) 0.045(3) -0.016(3) -0.004(2) -0.003(2)
C14B 0.026(3) 0.031(3) 0.058(4) -0.020(3) 0.011(3) -0.006(2)

loop_
_atom_type_symbol
_atom_type_description
_atom_type_scat_dispersion_real
_atom_type_scat_dispersion_imag
_atom_type_scat_source
C C 0.0033 0.0016 'International Tables Vol C Tables 4.2.6.8 and 6.1.1.4'
H H 0.0000 0.0000 'International Tables Vol C Tables 4.2.6.8 and 6.1.1.4'
O O 0.0106 0.0060 'International Tables Vol C Tables 4.2.6.8 and 6.1.1.4'

loop_
_geom_angle_atom_site_label_1
_geom_angle_atom_site_label_2
_geom_angle_atom_site_label_3
_geom_angle
O1A C1A C6A 124.7(4)
O1A C1A C2A 119.6(5)
C6A C1A C2A 113.9(5)
O1A C1A C2C 119.6(5)
C6A C1A C2C 111.3(5)
C2A C1A C2C 36.8(4)
C5A O2A C8A 106.5(3)
C2C C3A C4A 120.9(5)
C2C C3A C13A 122.7(6)
C4A C3A C13A 116.5(5)
C2C C3A C2A 38.6(5)
C4A C3A C2A 115.6(4)
C13A C3A C2A 112.9(6)
C2C C3A C13C 110.7(6)
C4A C3A C13C 116.5(5)
C13A C3A C13C 36.6(4)
C2A C3A C13C 127.9(6)
C2C C3A C12A 64.3(5)
C4A C3A C12A 100.5(5)
C13A C3A C12A 106.1(5)
C2A C3A C12A 102.9(6)
C13C C3A C12A 70.1(5)
C2C C3A C12C 108.1(6)
C4A C3A C12C 96.0(5)
C13A C3A C12C 64.6(6)
C2A C3A C12C 70.8(5)
C13C C3A C12C 101.2(6)
C12A C3A C12C 163.5(5)
C1A C2A C3A 115.7(7)
C1A C2A H2A1 108.4
C3A C2A H2A1 108.4
C1A C2A H2A2 108.4
C3A C2A H2A2 108.4
H2A1 C2A H2A2 107.4
C3A C12A H12X 109.5
C3A C12A H12Y 109.5
C3A C12A H12Z 109.5
C3A C13A H13X 109.5
C3A C13A H13Y 109.5
C3A C13A H13Z 109.5
C3A C2C C1A 112.6(6)
C3A C2C H2C1 109.1
C1A C2C H2C1 109.1
C3A C2C H2C2 109.1
C1A C2C H2C2 109.1
H2C1 C2C H2C2 107.8
C3A C12C H12D 109.5
C3A C12C H12E 109.5
H12D C12C H12E 109.5
C3A C12C H12F 109.5
H12D C12C H12F 109.5
H12E C12C H12F 109.5
C3A C13C H13D 109.5
C3A C13C H13E 109.5
H13D C13C H13E 109.5
C3A C13C H13F 109.5
H13D C13C H13F 109.5
H13E C13C H13F 109.5
C5A C4A C3A 111.9(4)
C5A C4A H4A1 109.2
C3A C4A H4A1 109.2
C5A C4A H4A2 109.2
C3A C4A H4A2 109.2
H4A1 C4A H4A2 107.9
O2A C5A C6A 109.6(4)
O2A C5A C4A 121.4(4)
C6A C5A C4A 128.9(4)
C5A C6A C7A 107.8(4)
C5A C6A C1A 120.0(4)
C7A C6A C1A 132.3(4)
C8A C7A C6A 105.9(3)
C8A C7A C14A 126.4(4)
C6A C7A C14A 127.7(4)
C7A C8A O2A 110.2(3)
C7A C8A C9A 135.0(4)
O2A C8A C9A 114.7(3)
C8A C9A C10A 114.2(4)
C8A C9A H9A1 108.7
C10A C9A H9A1 108.7
C8A C9A H9A2 108.7
C10A C9A H9A2 108.7
H9A1 C9A H9A2 107.6
O3A C10A C11A 123.1(5)
O3A C10A C9A 120.2(5)
C11A C10A C9A 116.7(5)
C10A C11A H11A 109.5
C10A C11A H11B 109.5
H11A C11A H11B 109.5
C10A C11A H11C 109.5
H11A C11A H11C 109.5
H11B C11A H11C 109.5
C7A C14A H14A 109.5
C7A C14A H14B 109.5
H14A C14A H14B 109.5
C7A C14A H14C 109.5
H14A C14A H14C 109.5
H14B C14A H14C 109.5
O1B C1B C6B 124.4(4)
O1B C1B C2B 121.0(4)
C6B C1B C2B 114.6(4)
C5B O2B C8B 106.0(3)
C1B C2B C3B 115.5(4)
C1B C2B H2B1 108.4
C3B C2B H2B1 108.4
C1B C2B H2B2 108.4
C3B C2B H2B2 108.4
H2B1 C2B H2B2 107.5
C13B C3B C4B 109.1(4)
C13B C3B C2B 109.6(4)
C4B C3B C2B 110.0(4)
C13B C3B C12B 108.5(4)
C4B C3B C12B 110.9(4)
C2B C3B C12B 108.7(4)
C5B C4B C3B 109.5(4)
C5B C4B H4B1 109.8
C3B C4B H4B1 109.8
C5B C4B H4B2 109.8
C3B C4B H4B2 109.8
H4B1 C4B H4B2 108.2
C6B C5B O2B 110.3(4)
C6B C5B C4B 129.1(4)
O2B C5B C4B 120.6(4)
C5B C6B C1B 119.4(4)
C5B C6B C7B 107.4(4)
C1B C6B C7B 133.1(4)
C8B C7B C6B 105.4(3)
C8B C7B C14B 128.1(4)
C6B C7B C14B 126.5(4)
C7B C8B O2B 110.9(3)
C7B C8B C9B 133.5(4)
O2B C8B C9B 115.4(4)
C8B C9B C10B 112.2(4)
C8B C9B H9B1 109.2
C10B C9B H9B1 109.2
C8B C9B H9B2 109.2
C10B C9B H9B2 109.2
H9B1 C9B H9B2 107.9
O3B C10B C11B 122.7(4)
O3B C10B C9B 121.6(4)
C11B C10B C9B 115.6(5)
C10B C11B H11D 109.5
C10B C11B H11E 109.5
H11D C11B H11E 109.5
C10B C11B H11F 109.5
H11D C11B H11F 109.5
H11E C11B H11F 109.5
C3B C12B H12A 109.5
C3B C12B H12B 109.5
H12A C12B H12B 109.5
C3B C12B H12C 109.5
H12A C12B H12C 109.5
H12B C12B H12C 109.5
C3B C13B H13A 109.5
C3B C13B H13B 109.5
H13A C13B H13B 109.5
C3B C13B H13C 109.5
H13A C13B H13C 109.5
H13B C13B H13C 109.5
C7B C14B H14D 109.5
C7B C14B H14E 109.5
H14D C14B H14E 109.5
C7B C14B H14F 109.5
H14D C14B H14F 109.5
H14E C14B H14F 109.5

loop_
_geom_bond_atom_site_label_1
_geom_bond_atom_site_label_2
_geom_bond_distance
O1A C1A 1.217(5)
C1A C6A 1.449(6)
C1A C2A 1.500(9)
C1A C2C 1.629(10)
O2A C5A 1.357(5)
O2A C8A 1.406(4)
O3A C10A 1.234(6)
C3A C2C 1.463(11)
C3A C4A 1.477(6)
C3A C13A 1.479(9)
C3A C2A 1.539(10)
C3A C13C 1.557(11)
C3A C12A 1.645(9)
C3A C12C 1.663(10)
C2A H2A1 0.9900
C2A H2A2 0.9900
C12A H12X 0.9800
C12A H12Y 0.9800
C12A H12Z 0.9800
C13A H13X 0.9800
C13A H13Y 0.9800
C13A H13Z 0.9800
C2C H2C1 0.9900
C2C H2C2 0.9900
C12C H12D 0.9800
C12C H12E 0.9800
C12C H12F 0.9800
C13C H13D 0.9800
C13C H13E 0.9800
C13C H13F 0.9800
C4A C5A 1.462(6)
C4A H4A1 0.9900
C4A H4A2 0.9900
C5A C6A 1.361(5)
C6A C7A 1.431(5)
C7A C8A 1.343(5)
C7A C14A 1.493(6)
C8A C9A 1.485(5)
C9A C10A 1.511(6)
C9A H9A1 0.9900
C9A H9A2 0.9900
C10A C11A 1.474(7)
C11A H11A 0.9800
C11A H11B 0.9800
C11A H11C 0.9800
C14A H14A 0.9800
C14A H14B 0.9800
C14A H14C 0.9800
O1B C1B 1.231(5)
C1B C6B 1.451(6)
C1B C2B 1.514(6)
O2B C5B 1.377(5)
O2B C8B 1.401(4)
C2B C3B 1.536(7)
C2B H2B1 0.9900
C2B H2B2 0.9900
O3B C10B 1.190(7)
C3B C13B 1.522(6)
C3B C4B 1.529(6)
C3B C12B 1.548(7)
C4B C5B 1.468(6)
C4B H4B1 0.9900
C4B H4B2 0.9900
C5B C6B 1.356(5)
C6B C7B 1.452(5)
C7B C8B 1.355(5)
C7B C14B 1.493(6)
C8B C9B 1.461(6)
C9B C10B 1.517(6)
C9B H9B1 0.9900
C9B H9B2 0.9900
C10B C11B 1.489(6)
C11B H11D 0.9800
C11B H11E 0.9800
C11B H11F 0.9800
C12B H12A 0.9800
C12B H12B 0.9800
C12B H12C 0.9800
C13B H13A 0.9800
C13B H13B 0.9800
C13B H13C 0.9800
C14B H14D 0.9800
C14B H14E 0.9800
C14B H14F 0.9800

loop_
_geom_torsion_atom_site_label_1
_geom_torsion_atom_site_label_2
_geom_torsion_atom_site_label_3
_geom_torsion_atom_site_label_4
_geom_torsion
O1A C1A C2A C3A -157.7(5)
C6A C1A C2A C3A 37.3(8)
C2C C1A C2A C3A -56.8(8)
C2C C3A C2A C1A 63.4(8)
C4A C3A C2A C1A -44.7(8)
C13A C3A C2A C1A 177.6(6)
C13C C3A C2A C1A 138.5(7)
C12A C3A C2A C1A 63.7(7)
C12C C3A C2A C1A -132.2(7)
C4A C3A C2C C1A 39.7(9)
C13A C3A C2C C1A -140.0(7)
C2A C3A C2C C1A -53.6(8)
C13C C3A C2C C1A -179.0(6)
C12A C3A C2C C1A 126.7(8)
C12C C3A C2C C1A -69.1(8)
O1A C1A C2C C3A 160.2(6)
C6A C1A C2C C3A -42.4(8)
C2A C1A C2C C3A 59.3(8)
C2C C3A C4A C5A -16.9(8)
C13A C3A C4A C5A 162.8(6)
C2A C3A C4A C5A 26.7(7)
C13C C3A C4A C5A -156.1(6)
C12A C3A C4A C5A -83.2(5)
C12C C3A C4A C5A 98.2(5)
C8A O2A C5A C6A 1.9(4)
C8A O2A C5A C4A -177.6(4)
C3A C4A C5A O2A 175.2(4)
C3A C4A C5A C6A -4.2(7)
O2A C5A C6A C7A -1.5(5)
C4A C5A C6A C7A 178.0(5)
O2A C5A C6A C1A 178.4(4)
C4A C5A C6A C1A -2.1(7)
O1A C1A C6A C5A -178.9(5)
C2A C1A C6A C5A -14.8(7)
C2C C1A C6A C5A 25.0(7)
O1A C1A C6A C7A 0.9(8)
C2A C1A C6A C7A 165.0(6)
C2C C1A C6A C7A -155.1(6)
C5A C6A C7A C8A 0.5(5)
C1A C6A C7A C8A -179.4(4)
C5A C6A C7A C14A -179.5(4)
C1A C6A C7A C14A 0.6(7)
C6A C7A C8A O2A 0.7(4)
C14A C7A C8A O2A -179.4(4)
C6A C7A C8A C9A 178.2(4)
C14A C7A C8A C9A -1.8(7)
C5A O2A C8A C7A -1.6(4)
C5A O2A C8A C9A -179.7(3)
C7A C8A C9A C10A -91.7(6)
O2A C8A C9A C10A 85.7(4)
C8A C9A C10A O3A 3.3(7)
C8A C9A C10A C11A -175.9(4)
O1B C1B C2B C3B -148.4(4)
C6B C1B C2B C3B 34.0(5)
C1B C2B C3B C13B -174.4(4)
C1B C2B C3B C4B -54.4(5)
C1B C2B C3B C12B 67.2(5)
C13B C3B C4B C5B 164.5(4)
C2B C3B C4B C5B 44.3(5)
C12B C3B C4B C5B -76.0(5)
C8B O2B C5B C6B -0.2(4)
C8B O2B C5B C4B -179.6(4)
C3B C4B C5B C6B -19.6(7)
C3B C4B C5B O2B 159.6(4)
O2B C5B C6B C1B 179.5(3)
C4B C5B C6B C1B -1.2(7)
O2B C5B C6B C7B -0.2(5)
C4B C5B C6B C7B 179.0(4)
O1B C1B C6B C5B 176.9(4)
C2B C1B C6B C5B -5.6(6)
O1B C1B C6B C7B -3.4(7)
C2B C1B C6B C7B 174.1(4)
C5B C6B C7B C8B 0.6(5)
C1B C6B C7B C8B -179.1(4)
C5B C6B C7B C14B 179.5(4)
C1B C6B C7B C14B -0.2(7)
C6B C7B C8B O2B -0.8(4)
C14B C7B C8B O2B -179.6(4)
C6B C7B C8B C9B 173.1(4)
C14B C7B C8B C9B -5.7(8)
C5B O2B C8B C7B 0.7(4)
C5B O2B C8B C9B -174.5(4)
C7B C8B C9B C10B -90.8(6)
O2B C8B C9B C10B 82.9(5)
C8B C9B C10B O3B 5.3(7)
C8B C9B C10B C11B -177.6(4)
